data_4061842
loop_
_publ_author_name
'Campbell, Katie'
'McDonald, Robert'
'Ferguson, Michael J.'
'Tykwinski, Rik R.'

_publ_section_title
;
Functionalized macrocyclic ligands: big building blocks for metal
  coordination
;
_journal_name_full Organometallics
_journal_year 2003
_chemical_formula_sum 'C112.5 H80 Cl N O P2 Pt'
_chemical_formula_weight 1754.25
_space_group_IT_number 2
_symmetry_cell_setting triclinic
_symmetry_space_group_name_Hall '-P 1'
_symmetry_space_group_name_H-M 'P -1'
_cell_angle_alpha 107.5427(17)
_cell_angle_beta 109.1503(16)
_cell_angle_gamma 94.3186(16)
_cell_formula_units_Z 2
_cell_length_a 14.6025(13)
_cell_length_b 17.2169(15)
_cell_length_c 20.0200(17)
_cell_measurement_temperature 193(2)
_cell_volume 4448.0(7)
_diffrn_ambient_temperature 193(2)
_exptl_crystal_density_diffrn 1.310
_cod_depositor_comments
;
The following automatic conversions were performed:
'_symmetry_cell_setting' value 'Triclinic' changed to 'triclinic'
according to '/home/saulius/struct/CIF-dictionaries/cif_core.dic'
dictionary named 'cif_core.dic' version 2.4.1 from 2010-06-29.

Automatic conversion script
Id: cif_fix_enum 1527 2010-12-29 10:47:43Z saulius 
;
_cod_database_code 4061842

loop_
_symmetry_equiv_pos_as_xyz
'x, y, z'
'-x, -y, -z'

loop_
_atom_site_label
_atom_site_type_symbol
_atom_site_fract_x
_atom_site_fract_y
_atom_site_fract_z
_atom_site_U_iso_or_equiv
_atom_site_adp_type
_atom_site_occupancy
_atom_site_symmetry_multiplicity
_atom_site_calc_flag
_atom_site_refinement_flags
_atom_site_disorder_assembly
_atom_site_disorder_group
Pt Pt 0.265651(19) 0.162751(15) 0.318135(13) 0.02326(8) Uani 1 1 d . . .
P1 P 0.10107(12) 0.10047(10) 0.25639(8) 0.0248(3) Uani 1 1 d . . .
P2 P 0.43017(12) 0.22348(10) 0.37516(8) 0.0247(3) Uani 1 1 d . . .
N N 0.1849(8) 0.4665(5) 0.0986(4) 0.084(3) Uani 1 1 d . . .
C1 C 0.1847(8) 0.4905(5) 0.1690(4) 0.063(3) Uani 1 1 d . . .
H1 H 0.1755 0.5452 0.1903 0.076 Uiso 1 1 calc R . .
C2 C 0.1974(5) 0.4396(5) 0.2120(4) 0.0388(17) Uani 1 1 d . . .
C3 C 0.2148(5) 0.3605(5) 0.1820(4) 0.0385(16) Uani 1 1 d . . .
H3 H 0.2257 0.3248 0.2107 0.046 Uiso 1 1 calc R . .
C4 C 0.2159(6) 0.3343(5) 0.1093(4) 0.0424(18) Uani 1 1 d . . .
C5 C 0.2012(8) 0.3910(6) 0.0713(5) 0.070(3) Uani 1 1 d . . .
H5 H 0.2031 0.3741 0.0221 0.084 Uiso 1 1 calc R . .
C11 C 0.1906(5) 0.4713(4) 0.2848(4) 0.0376(16) Uani 1 1 d . . .
C12 C 0.1775(5) 0.5033(4) 0.3419(3) 0.0314(15) Uani 1 1 d . . .
C13 C 0.1625(5) 0.5387(4) 0.4109(3) 0.0315(15) Uani 1 1 d . . .
C14 C 0.1351(5) 0.6151(4) 0.4304(4) 0.0316(15) Uani 1 1 d . . .
C15 C 0.1771(5) 0.4862(4) 0.4554(3) 0.0307(15) Uani 1 1 d . . .
C16 C 0.1880(5) 0.4317(4) 0.4825(3) 0.0287(14) Uani 1 1 d . . .
C17 C 0.2021(4) 0.3597(4) 0.5044(3) 0.0265(14) Uani 1 1 d . . .
C18 C 0.2067(5) 0.3568(4) 0.5724(3) 0.0272(14) Uani 1 1 d . . .
C19 C 0.2132(5) 0.2924(4) 0.4468(3) 0.0291(14) Uani 1 1 d . . .
C20 C 0.2303(5) 0.2427(4) 0.3968(3) 0.0283(14) Uani 1 1 d . . .
C21 C 0.3020(5) 0.0834(4) 0.2398(3) 0.0291(14) Uani 1 1 d . . .
C22 C 0.3214(5) 0.0352(4) 0.1911(3) 0.0294(14) Uani 1 1 d . . .
C23 C 0.3327(5) -0.0175(4) 0.1247(3) 0.0302(15) Uani 1 1 d . . .
C24 C 0.3514(5) -0.0962(4) 0.1157(3) 0.0299(14) Uani 1 1 d . . .
C25 C 0.3183(5) 0.0212(4) 0.0692(3) 0.0304(15) Uani 1 1 d . . .
C26 C 0.3019(5) 0.0629(4) 0.0297(3) 0.0333(15) Uani 1 1 d . . .
C27 C 0.2831(5) 0.1244(4) -0.0054(4) 0.0355(16) Uani 1 1 d . . .
C28 C 0.2938(5) 0.1234(4) -0.0715(3) 0.0338(15) Uani 1 1 d . . .
C29 C 0.2551(5) 0.1953(5) 0.0369(4) 0.0363(16) Uani 1 1 d . . .
C30 C 0.2343(5) 0.2554(5) 0.0735(4) 0.0380(16) Uani 1 1 d . . .
C31 C 0.1090(5) 0.6599(4) 0.3765(4) 0.0386(16) Uani 1 1 d . . .
C32 C 0.1458(7) 0.7434(5) 0.4000(5) 0.062(2) Uani 1 1 d . . .
H32 H 0.1905 0.7712 0.4503 0.074 Uiso 1 1 calc R . .
C33 C 0.1188(9) 0.7881(6) 0.3515(5) 0.082(3) Uani 1 1 d . . .
H33 H 0.1441 0.8460 0.3687 0.099 Uiso 1 1 calc R . .
C34 C 0.0556(9) 0.7477(7) 0.2788(6) 0.091(4) Uani 1 1 d . . .
H34 H 0.0371 0.7777 0.2453 0.110 Uiso 1 1 calc R . .
C35 C 0.0185(8) 0.6637(6) 0.2537(5) 0.070(3) Uani 1 1 d . . .
H35 H -0.0247 0.6360 0.2028 0.084 Uiso 1 1 calc R . .
C36 C 0.0438(6) 0.6202(5) 0.3021(4) 0.0474(19) Uani 1 1 d . . .
H36 H 0.0167 0.5627 0.2848 0.057 Uiso 1 1 calc R . .
C41 C 0.1308(5) 0.6560(4) 0.5053(3) 0.0292(14) Uani 1 1 d . . .
C42 C 0.2017(5) 0.6569(4) 0.5708(4) 0.0391(17) Uani 1 1 d . . .
H42 H 0.2532 0.6270 0.5679 0.047 Uiso 1 1 calc R . .
C43 C 0.2005(6) 0.6998(5) 0.6409(4) 0.0453(19) Uani 1 1 d . . .
H43 H 0.2509 0.6996 0.6852 0.054 Uiso 1 1 calc R . .
C44 C 0.1257(6) 0.7432(5) 0.6464(4) 0.051(2) Uani 1 1 d . . .
H44 H 0.1246 0.7731 0.6944 0.062 Uiso 1 1 calc R . .
C45 C 0.0536(6) 0.7426(5) 0.5822(5) 0.052(2) Uani 1 1 d . . .
H45 H 0.0013 0.7712 0.5857 0.062 Uiso 1 1 calc R . .
C46 C 0.0560(6) 0.7007(5) 0.5120(4) 0.0465(19) Uani 1 1 d . . .
H46 H 0.0063 0.7022 0.4679 0.056 Uiso 1 1 calc R . .
C51 C 0.1926(5) 0.4265(4) 0.6311(3) 0.0263(13) Uani 1 1 d . . .
C52 C 0.2532(5) 0.4465(4) 0.7069(3) 0.0352(16) Uani 1 1 d . . .
H52 H 0.3015 0.4142 0.7202 0.042 Uiso 1 1 calc R . .
C53 C 0.2438(6) 0.5124(4) 0.7630(4) 0.0434(18) Uani 1 1 d . . .
H53 H 0.2859 0.5256 0.8141 0.052 Uiso 1 1 calc R . .
C54 C 0.1725(6) 0.5588(4) 0.7440(4) 0.0447(19) Uani 1 1 d . . .
H54 H 0.1663 0.6044 0.7821 0.054 Uiso 1 1 calc R . .
C55 C 0.1100(5) 0.5392(4) 0.6695(4) 0.0375(16) Uani 1 1 d . . .
H55 H 0.0604 0.5706 0.6570 0.045 Uiso 1 1 calc R . .
C56 C 0.1199(5) 0.4735(4) 0.6130(4) 0.0331(15) Uani 1 1 d . . .
H56 H 0.0773 0.4604 0.5621 0.040 Uiso 1 1 calc R . .
C61 C 0.2291(5) 0.2819(4) 0.5929(3) 0.0303(15) Uani 1 1 d . . .
C62 C 0.3078(5) 0.2454(4) 0.5826(4) 0.0398(17) Uani 1 1 d . . .
H62 H 0.3481 0.2677 0.5614 0.048 Uiso 1 1 calc R . .
C63 C 0.3270(7) 0.1766(5) 0.6033(4) 0.059(2) Uani 1 1 d . . .
H63 H 0.3803 0.1518 0.5956 0.071 Uiso 1 1 calc R . .
C64 C 0.2699(8) 0.1434(5) 0.6350(4) 0.058(2) Uani 1 1 d . . .
H64 H 0.2840 0.0966 0.6495 0.070 Uiso 1 1 calc R . .
C65 C 0.1930(7) 0.1791(5) 0.6449(4) 0.054(2) Uani 1 1 d . . .
H65 H 0.1528 0.1563 0.6658 0.065 Uiso 1 1 calc R . .
C66 C 0.1722(6) 0.2485(4) 0.6250(4) 0.0410(17) Uani 1 1 d . . .
H66 H 0.1190 0.2731 0.6333 0.049 Uiso 1 1 calc R . .
C71 C 0.3544(6) -0.1344(4) 0.1737(4) 0.0403(18) Uani 1 1 d . . .
C72 C 0.4270(7) -0.1791(5) 0.1957(5) 0.057(2) Uani 1 1 d . . .
H72 H 0.4744 -0.1865 0.1725 0.069 Uiso 1 1 calc R . .
C73 C 0.4314(11) -0.2132(7) 0.2510(7) 0.099(4) Uani 1 1 d . . .
H73 H 0.4821 -0.2429 0.2660 0.119 Uiso 1 1 calc R . .
C74 C 0.3624(16) -0.2037(9) 0.2838(8) 0.131(7) Uani 1 1 d . . .
H74 H 0.3649 -0.2269 0.3217 0.158 Uiso 1 1 calc R . .
C75 C 0.2897(13) -0.1610(8) 0.2620(8) 0.121(6) Uani 1 1 d . . .
H75 H 0.2422 -0.1545 0.2852 0.145 Uiso 1 1 calc R . .
C76 C 0.2839(9) -0.1268(6) 0.2065(5) 0.071(3) Uani 1 1 d . . .
H76 H 0.2319 -0.0985 0.1911 0.085 Uiso 1 1 calc R . .
C81 C 0.3687(5) -0.1479(4) 0.0483(3) 0.0342(16) Uani 1 1 d . . .
C82 C 0.4270(5) -0.1146(5) 0.0169(4) 0.0426(18) Uani 1 1 d . . .
H82 H 0.4578 -0.0576 0.0388 0.051 Uiso 1 1 calc R . .
C83 C 0.4395(6) -0.1658(6) -0.0467(4) 0.056(2) Uani 1 1 d . . .
H83 H 0.4786 -0.1430 -0.0685 0.067 Uiso 1 1 calc R . .
C84 C 0.3966(7) -0.2484(7) -0.0788(5) 0.071(3) Uani 1 1 d . . .
H84 H 0.4050 -0.2819 -0.1229 0.085 Uiso 1 1 calc R . .
C85 C 0.3408(7) -0.2830(6) -0.0466(5) 0.065(3) Uani 1 1 d . . .
H85 H 0.3130 -0.3407 -0.0677 0.078 Uiso 1 1 calc R . .
C86 C 0.3258(5) -0.2329(5) 0.0167(4) 0.047(2) Uani 1 1 d . . .
H86 H 0.2868 -0.2561 0.0383 0.056 Uiso 1 1 calc R . .
C91 C 0.3158(5) 0.0524(4) -0.1229(3) 0.0351(16) Uani 1 1 d . . .
C92 C 0.3630(5) 0.0665(5) -0.1701(4) 0.0422(18) Uani 1 1 d . . .
H92 H 0.3779 0.1212 -0.1698 0.051 Uiso 1 1 calc R . .
C93 C 0.3882(6) 0.0019(6) -0.2170(4) 0.054(2) Uani 1 1 d . . .
H93 H 0.4217 0.0128 -0.2477 0.065 Uiso 1 1 calc R . .
C94 C 0.3648(7) -0.0774(6) -0.2194(4) 0.057(2) Uani 1 1 d . . .
H94 H 0.3829 -0.1215 -0.2513 0.069 Uiso 1 1 calc R . .
C95 C 0.3150(7) -0.0944(5) -0.1757(4) 0.054(2) Uani 1 1 d . . .
H95 H 0.2968 -0.1499 -0.1788 0.065 Uiso 1 1 calc R . .
C96 C 0.2922(6) -0.0294(5) -0.1275(4) 0.0426(18) Uani 1 1 d . . .
H96 H 0.2596 -0.0409 -0.0966 0.051 Uiso 1 1 calc R . .
C101 C 0.2874(6) 0.2001(5) -0.0904(4) 0.0378(17) Uani 1 1 d . . .
C102 C 0.3568(7) 0.2725(5) -0.0450(5) 0.055(2) Uani 1 1 d . . .
H102 H 0.4071 0.2719 -0.0008 0.065 Uiso 1 1 calc R . .
C103 C 0.3565(9) 0.3445(6) -0.0605(6) 0.075(3) Uani 1 1 d . . .
H103 H 0.4055 0.3927 -0.0281 0.091 Uiso 1 1 calc R . .
C104 C 0.2833(10) 0.3453(6) -0.1244(6) 0.085(4) Uani 1 1 d . . .
H104 H 0.2819 0.3947 -0.1364 0.102 Uiso 1 1 calc R . .
C105 C 0.2114(9) 0.2748(7) -0.1716(5) 0.076(3) Uani 1 1 d . . .
H105 H 0.1601 0.2767 -0.2148 0.091 Uiso 1 1 calc R . .
C106 C 0.2145(6) 0.2010(5) -0.1556(4) 0.051(2) Uani 1 1 d . . .
H106 H 0.1673 0.1520 -0.1889 0.062 Uiso 1 1 calc R . .
C111 C 0.0253(5) 0.1651(4) 0.2134(3) 0.0252(13) Uani 1 1 d . . .
C112 C 0.0522(5) 0.2523(4) 0.2451(3) 0.0314(15) Uani 1 1 d . . .
H112 H 0.1090 0.2780 0.2897 0.038 Uiso 1 1 calc R . .
C113 C -0.0042(5) 0.3003(4) 0.2111(4) 0.0365(16) Uani 1 1 d . . .
H113 H 0.0144 0.3590 0.2328 0.044 Uiso 1 1 calc R . .
C114 C -0.0871(5) 0.2647(5) 0.1460(4) 0.0377(16) Uani 1 1 d . . .
H114 H -0.1246 0.2986 0.1227 0.045 Uiso 1 1 calc R . .
C115 C -0.1150(5) 0.1786(4) 0.1151(3) 0.0356(16) Uani 1 1 d . . .
H115 H -0.1726 0.1534 0.0710 0.043 Uiso 1 1 calc R . .
C116 C -0.0591(5) 0.1297(4) 0.1483(3) 0.0330(15) Uani 1 1 d . . .
H116 H -0.0785 0.0710 0.1266 0.040 Uiso 1 1 calc R . .
C121 C 0.0711(5) 0.0041(4) 0.1769(3) 0.0299(15) Uani 1 1 d . . .
C122 C 0.0905(5) 0.0078(4) 0.1141(3) 0.0330(15) Uani 1 1 d . . .
H122 H 0.1200 0.0589 0.1142 0.040 Uiso 1 1 calc R . .
C123 C 0.0664(6) -0.0634(5) 0.0517(4) 0.0433(19) Uani 1 1 d . . .
H123 H 0.0790 -0.0606 0.0088 0.052 Uiso 1 1 calc R . .
C124 C 0.0249(6) -0.1375(5) 0.0509(4) 0.053(2) Uani 1 1 d . . .
H124 H 0.0084 -0.1858 0.0075 0.063 Uiso 1 1 calc R . .
C125 C 0.0070(7) -0.1422(5) 0.1125(4) 0.057(2) Uani 1 1 d . . .
H125 H -0.0216 -0.1939 0.1119 0.068 Uiso 1 1 calc R . .
C126 C 0.0304(5) -0.0712(4) 0.1765(4) 0.0411(17) Uani 1 1 d . . .
H126 H 0.0183 -0.0748 0.2195 0.049 Uiso 1 1 calc R . .
C131 C 0.0428(5) 0.0741(4) 0.3168(3) 0.0281(14) Uani 1 1 d . . .
C132 C 0.1009(6) 0.0752(5) 0.3868(4) 0.0464(19) Uani 1 1 d . . .
H132 H 0.1708 0.0897 0.4038 0.056 Uiso 1 1 calc R . .
C133 C 0.0562(7) 0.0548(6) 0.4327(4) 0.063(3) Uani 1 1 d . . .
H133 H 0.0960 0.0545 0.4809 0.076 Uiso 1 1 calc R . .
C134 C -0.0444(7) 0.0352(6) 0.4088(5) 0.065(3) Uani 1 1 d . . .
H134 H -0.0744 0.0214 0.4403 0.078 Uiso 1 1 calc R . .
C135 C -0.1021(6) 0.0356(5) 0.3391(4) 0.0474(19) Uani 1 1 d . . .
H135 H -0.1720 0.0227 0.3227 0.057 Uiso 1 1 calc R . .
C136 C -0.0586(5) 0.0546(4) 0.2936(4) 0.0355(16) Uani 1 1 d . . .
H136 H -0.0987 0.0544 0.2454 0.043 Uiso 1 1 calc R . .
C211 C 0.4723(5) 0.2787(4) 0.3223(3) 0.0272(14) Uani 1 1 d . . .
C212 C 0.4306(5) 0.2514(5) 0.2436(4) 0.0379(17) Uani 1 1 d . . .
H212 H 0.3789 0.2041 0.2165 0.045 Uiso 1 1 calc R . .
C213 C 0.4655(6) 0.2942(5) 0.2052(4) 0.0457(19) Uani 1 1 d . . .
H213 H 0.4385 0.2744 0.1517 0.055 Uiso 1 1 calc R . .
C214 C 0.5383(5) 0.3649(4) 0.2431(4) 0.0386(17) Uani 1 1 d . . .
H214 H 0.5594 0.3941 0.2157 0.046 Uiso 1 1 calc R . .
C215 C 0.5801(5) 0.3926(4) 0.3198(4) 0.0397(17) Uani 1 1 d . . .
H215 H 0.6315 0.4404 0.3459 0.048 Uiso 1 1 calc R . .
C216 C 0.5471(5) 0.3505(4) 0.3599(4) 0.0338(15) Uani 1 1 d . . .
H216 H 0.5756 0.3706 0.4134 0.041 Uiso 1 1 calc R . .
C221 C 0.5102(5) 0.1497(4) 0.3893(3) 0.0308(15) Uani 1 1 d . . .
C222 C 0.4771(6) 0.0796(5) 0.4006(4) 0.0481(19) Uani 1 1 d . . .
H222 H 0.4097 0.0666 0.3942 0.058 Uiso 1 1 calc R . .
C223 C 0.5404(8) 0.0273(5) 0.4210(5) 0.065(3) Uani 1 1 d . . .
H223 H 0.5168 -0.0202 0.4297 0.078 Uiso 1 1 calc R . .
C224 C 0.6384(7) 0.0450(6) 0.4287(5) 0.061(3) Uani 1 1 d . . .
H224 H 0.6822 0.0096 0.4428 0.074 Uiso 1 1 calc R . .
C225 C 0.6716(6) 0.1136(5) 0.4159(4) 0.052(2) Uani 1 1 d . . .
H225 H 0.7384 0.1255 0.4204 0.062 Uiso 1 1 calc R . .
C226 C 0.6083(5) 0.1653(5) 0.3966(4) 0.0408(17) Uani 1 1 d . . .
H226 H 0.6324 0.2129 0.3881 0.049 Uiso 1 1 calc R . .
C231 C 0.4702(5) 0.3020(4) 0.4686(3) 0.0284(14) Uani 1 1 d . . .
C232 C 0.4294(5) 0.3736(4) 0.4758(3) 0.0326(15) Uani 1 1 d . . .
H232 H 0.3799 0.3783 0.4331 0.039 Uiso 1 1 calc R . .
C233 C 0.4606(6) 0.4377(4) 0.5443(4) 0.0409(18) Uani 1 1 d . . .
H233 H 0.4320 0.4859 0.5489 0.049 Uiso 1 1 calc R . .
C234 C 0.5332(6) 0.4316(5) 0.6063(4) 0.051(2) Uani 1 1 d . . .
H234 H 0.5551 0.4760 0.6533 0.061 Uiso 1 1 calc R . .
C235 C 0.5742(6) 0.3614(5) 0.6003(4) 0.054(2) Uani 1 1 d . . .
H235 H 0.6233 0.3570 0.6433 0.065 Uiso 1 1 calc R . .
C236 C 0.5436(5) 0.2971(4) 0.5314(4) 0.0397(17) Uani 1 1 d . . .
H236 H 0.5731 0.2494 0.5272 0.048 Uiso 1 1 calc R . .
Cl1S Cl 0.1217(4) -0.4563(3) -0.0892(3) 0.0900(16) Uiso 0.50 1 d PD . .
Cl2S Cl 0.1027(6) -0.3396(4) 0.0452(3) 0.119(2) Uiso 0.50 1 d PD . .
C1S C 0.0703(15) -0.4456(5) -0.0175(9) 0.092(7) Uiso 0.50 1 d PD . .
H1SA H 0.0960 -0.4821 0.0113 0.111 Uiso 0.50 1 calc PR . .
H1SB H -0.0025 -0.4628 -0.0412 0.111 Uiso 0.50 1 calc PR . .
O1S O 0.5216(6) 0.4909(5) 0.1101(4) 0.101(3) Uani 1 1 d . . .
C2S C 0.4513(11) 0.5546(8) 0.1983(6) 0.116(5) Uani 1 1 d . . .
H2SA H 0.4561 0.5058 0.2139 0.139 Uiso 1 1 calc R . .
H2SB H 0.3858 0.5685 0.1922 0.139 Uiso 1 1 calc R . .
H2SC H 0.5021 0.6017 0.2369 0.139 Uiso 1 1 calc R . .
C3S C 0.4663(9) 0.5360(7) 0.1245(6) 0.078(3) Uani 1 1 d . . .
C4S C 0.4045(10) 0.5721(8) 0.0684(7) 0.103(4) Uani 1 1 d . . .
H4SA H 0.4363 0.6294 0.0807 0.124 Uiso 1 1 calc R . .
H4SB H 0.3385 0.5712 0.0708 0.124 Uiso 1 1 calc R . .
H4SC H 0.3989 0.5388 0.0175 0.124 Uiso 1 1 calc R . .

loop_
_atom_site_aniso_label
_atom_site_aniso_U_11
_atom_site_aniso_U_22
_atom_site_aniso_U_33
_atom_site_aniso_U_23
_atom_site_aniso_U_13
_atom_site_aniso_U_12
Pt 0.02933(14) 0.02124(13) 0.01866(11) 0.00372(8) 0.01077(9) 0.00633(9)
P1 0.0324(9) 0.0232(8) 0.0195(7) 0.0067(6) 0.0104(7) 0.0074(7)
P2 0.0310(9) 0.0206(8) 0.0228(7) 0.0053(6) 0.0119(7) 0.0063(7)
N 0.163(9) 0.077(6) 0.054(4) 0.043(4) 0.066(5) 0.067(6)
C1 0.115(8) 0.053(5) 0.045(5) 0.024(4) 0.047(5) 0.040(5)
C2 0.042(4) 0.045(4) 0.033(4) 0.014(3) 0.018(3) 0.012(3)
C3 0.038(4) 0.048(4) 0.037(4) 0.018(3) 0.019(3) 0.014(3)
C4 0.052(5) 0.050(5) 0.036(4) 0.020(3) 0.022(3) 0.023(4)
C5 0.118(9) 0.075(7) 0.043(5) 0.027(4) 0.048(5) 0.053(6)
C11 0.043(4) 0.037(4) 0.040(4) 0.019(3) 0.018(3) 0.012(3)
C12 0.039(4) 0.030(4) 0.030(3) 0.014(3) 0.015(3) 0.007(3)
C13 0.031(4) 0.038(4) 0.028(3) 0.014(3) 0.012(3) 0.006(3)
C14 0.031(4) 0.027(4) 0.032(3) 0.009(3) 0.008(3) 0.000(3)
C15 0.038(4) 0.026(4) 0.031(3) 0.008(3) 0.017(3) 0.010(3)
C16 0.031(4) 0.030(4) 0.024(3) 0.002(3) 0.015(3) 0.009(3)
C17 0.024(3) 0.027(3) 0.026(3) 0.005(3) 0.010(3) 0.005(3)
C18 0.028(3) 0.029(3) 0.026(3) 0.007(3) 0.013(3) 0.009(3)
C19 0.029(4) 0.030(4) 0.028(3) 0.009(3) 0.011(3) 0.008(3)
C20 0.031(4) 0.028(3) 0.023(3) 0.004(3) 0.009(3) 0.005(3)
C21 0.034(4) 0.025(3) 0.023(3) 0.004(3) 0.009(3) 0.005(3)
C22 0.033(4) 0.032(4) 0.023(3) 0.007(3) 0.012(3) 0.009(3)
C23 0.034(4) 0.032(4) 0.025(3) 0.006(3) 0.014(3) 0.009(3)
C24 0.031(4) 0.028(4) 0.030(3) 0.007(3) 0.013(3) 0.009(3)
C25 0.032(4) 0.032(4) 0.027(3) 0.006(3) 0.013(3) 0.013(3)
C26 0.036(4) 0.038(4) 0.026(3) 0.008(3) 0.016(3) 0.008(3)
C27 0.037(4) 0.036(4) 0.032(3) 0.010(3) 0.012(3) 0.008(3)
C28 0.029(4) 0.046(4) 0.028(3) 0.014(3) 0.011(3) 0.007(3)
C29 0.039(4) 0.043(4) 0.029(3) 0.015(3) 0.013(3) 0.013(3)
C30 0.043(4) 0.041(4) 0.031(3) 0.014(3) 0.015(3) 0.007(3)
C31 0.041(4) 0.035(4) 0.043(4) 0.017(3) 0.016(3) 0.006(3)
C32 0.087(7) 0.042(5) 0.049(5) 0.021(4) 0.015(5) -0.005(5)
C33 0.122(10) 0.049(6) 0.067(6) 0.034(5) 0.016(6) -0.010(6)
C34 0.141(11) 0.068(7) 0.065(6) 0.048(6) 0.015(7) 0.013(7)
C35 0.089(7) 0.063(6) 0.052(5) 0.036(5) 0.003(5) 0.015(5)
C36 0.057(5) 0.040(4) 0.043(4) 0.020(3) 0.010(4) 0.013(4)
C41 0.030(4) 0.021(3) 0.034(3) 0.008(3) 0.011(3) 0.002(3)
C42 0.043(4) 0.034(4) 0.039(4) 0.006(3) 0.018(3) 0.012(3)
C43 0.061(5) 0.038(4) 0.036(4) 0.011(3) 0.020(4) 0.008(4)
C44 0.064(6) 0.040(5) 0.049(5) -0.001(4) 0.037(4) -0.002(4)
C45 0.037(4) 0.045(5) 0.065(5) -0.002(4) 0.028(4) 0.009(4)
C46 0.043(4) 0.037(4) 0.047(4) 0.007(3) 0.009(4) 0.009(4)
C51 0.033(4) 0.023(3) 0.027(3) 0.007(3) 0.017(3) 0.004(3)
C52 0.042(4) 0.034(4) 0.027(3) 0.005(3) 0.013(3) 0.008(3)
C53 0.062(5) 0.037(4) 0.024(3) 0.002(3) 0.016(3) 0.005(4)
C54 0.067(5) 0.028(4) 0.043(4) 0.001(3) 0.035(4) 0.009(4)
C55 0.045(4) 0.031(4) 0.047(4) 0.013(3) 0.029(4) 0.013(3)
C56 0.041(4) 0.028(4) 0.036(3) 0.009(3) 0.024(3) 0.007(3)
C61 0.041(4) 0.026(3) 0.022(3) 0.007(3) 0.010(3) 0.009(3)
C62 0.048(4) 0.041(4) 0.035(4) 0.015(3) 0.015(3) 0.022(4)
C63 0.070(6) 0.052(5) 0.049(5) 0.011(4) 0.013(4) 0.038(5)
C64 0.105(8) 0.040(5) 0.040(4) 0.021(4) 0.029(5) 0.029(5)
C65 0.092(7) 0.034(4) 0.041(4) 0.013(3) 0.030(4) 0.013(4)
C66 0.061(5) 0.035(4) 0.034(4) 0.013(3) 0.024(4) 0.014(4)
C71 0.056(5) 0.023(4) 0.036(4) 0.007(3) 0.012(3) 0.005(3)
C72 0.061(6) 0.034(4) 0.061(5) 0.018(4) 0.002(4) 0.003(4)
C73 0.126(12) 0.054(7) 0.085(8) 0.035(6) -0.011(8) 0.014(7)
C74 0.23(2) 0.086(10) 0.090(10) 0.060(8) 0.047(12) 0.027(12)
C75 0.221(18) 0.086(9) 0.116(10) 0.053(8) 0.119(12) 0.039(11)
C76 0.117(9) 0.055(6) 0.075(6) 0.032(5) 0.066(6) 0.028(6)
C81 0.031(4) 0.038(4) 0.025(3) 0.004(3) 0.003(3) 0.016(3)
C82 0.038(4) 0.057(5) 0.037(4) 0.016(3) 0.016(3) 0.024(4)
C83 0.054(5) 0.079(7) 0.043(4) 0.017(4) 0.027(4) 0.032(5)
C84 0.067(6) 0.088(8) 0.039(5) -0.009(5) 0.020(4) 0.039(6)
C85 0.057(6) 0.049(5) 0.058(5) -0.016(4) 0.010(4) 0.020(4)
C86 0.041(4) 0.041(4) 0.041(4) -0.008(3) 0.012(3) 0.010(4)
C91 0.030(4) 0.043(4) 0.024(3) 0.006(3) 0.007(3) 0.001(3)
C92 0.037(4) 0.056(5) 0.033(4) 0.014(3) 0.015(3) 0.007(4)
C93 0.051(5) 0.069(6) 0.042(4) 0.010(4) 0.026(4) 0.006(4)
C94 0.069(6) 0.062(6) 0.033(4) 0.002(4) 0.020(4) 0.024(5)
C95 0.076(6) 0.043(5) 0.032(4) 0.006(3) 0.014(4) 0.008(4)
C96 0.050(5) 0.044(5) 0.027(3) 0.006(3) 0.013(3) 0.006(4)
C101 0.049(5) 0.041(4) 0.031(3) 0.016(3) 0.018(3) 0.015(4)
C102 0.064(6) 0.050(5) 0.050(5) 0.021(4) 0.021(4) 0.002(4)
C103 0.112(9) 0.050(6) 0.069(6) 0.019(5) 0.043(6) 0.000(6)
C104 0.150(12) 0.044(6) 0.084(8) 0.028(6) 0.066(8) 0.020(7)
C105 0.109(9) 0.090(8) 0.058(6) 0.049(6) 0.038(6) 0.060(7)
C106 0.067(6) 0.054(5) 0.035(4) 0.018(4) 0.017(4) 0.022(4)
C111 0.030(3) 0.027(3) 0.021(3) 0.009(2) 0.010(3) 0.010(3)
C112 0.033(4) 0.032(4) 0.026(3) 0.008(3) 0.010(3) 0.007(3)
C113 0.044(4) 0.026(4) 0.040(4) 0.010(3) 0.015(3) 0.014(3)
C114 0.041(4) 0.046(4) 0.035(4) 0.019(3) 0.018(3) 0.021(3)
C115 0.038(4) 0.038(4) 0.025(3) 0.010(3) 0.005(3) 0.014(3)
C116 0.036(4) 0.028(4) 0.030(3) 0.007(3) 0.009(3) 0.003(3)
C121 0.032(4) 0.027(4) 0.026(3) 0.004(3) 0.008(3) 0.010(3)
C122 0.043(4) 0.029(4) 0.028(3) 0.009(3) 0.014(3) 0.013(3)
C123 0.061(5) 0.042(4) 0.022(3) 0.007(3) 0.011(3) 0.020(4)
C124 0.059(5) 0.047(5) 0.034(4) -0.006(3) 0.012(4) 0.012(4)
C125 0.078(6) 0.030(4) 0.047(5) 0.000(3) 0.020(4) -0.006(4)
C126 0.048(5) 0.033(4) 0.036(4) 0.005(3) 0.013(3) 0.003(3)
C131 0.039(4) 0.022(3) 0.023(3) 0.008(2) 0.012(3) 0.002(3)
C132 0.051(5) 0.052(5) 0.035(4) 0.021(4) 0.010(3) -0.002(4)
C133 0.078(7) 0.073(6) 0.036(4) 0.032(4) 0.010(4) -0.010(5)
C134 0.072(7) 0.076(7) 0.049(5) 0.026(5) 0.026(5) -0.021(5)
C135 0.046(5) 0.049(5) 0.046(4) 0.017(4) 0.018(4) -0.004(4)
C136 0.036(4) 0.041(4) 0.029(3) 0.012(3) 0.012(3) 0.005(3)
C211 0.027(3) 0.026(3) 0.025(3) 0.004(3) 0.009(3) 0.006(3)
C212 0.033(4) 0.044(4) 0.032(3) 0.016(3) 0.008(3) -0.003(3)
C213 0.050(5) 0.053(5) 0.032(4) 0.016(3) 0.014(3) -0.002(4)
C214 0.048(4) 0.040(4) 0.038(4) 0.017(3) 0.025(3) 0.012(4)
C215 0.048(4) 0.028(4) 0.048(4) 0.010(3) 0.029(4) 0.004(3)
C216 0.039(4) 0.029(4) 0.034(3) 0.006(3) 0.016(3) 0.010(3)
C221 0.039(4) 0.023(3) 0.026(3) 0.004(3) 0.011(3) 0.010(3)
C222 0.050(5) 0.041(5) 0.055(5) 0.018(4) 0.019(4) 0.015(4)
C223 0.085(7) 0.043(5) 0.079(6) 0.037(5) 0.026(5) 0.025(5)
C224 0.074(7) 0.053(6) 0.054(5) 0.016(4) 0.015(5) 0.040(5)
C225 0.051(5) 0.049(5) 0.042(4) 0.001(4) 0.011(4) 0.028(4)
C226 0.049(5) 0.034(4) 0.036(4) 0.005(3) 0.017(3) 0.017(4)
C231 0.030(3) 0.025(3) 0.028(3) 0.001(3) 0.016(3) 0.000(3)
C232 0.040(4) 0.031(4) 0.029(3) 0.007(3) 0.019(3) 0.003(3)
C233 0.059(5) 0.024(4) 0.040(4) 0.004(3) 0.026(4) 0.006(3)
C234 0.065(6) 0.036(4) 0.030(4) -0.009(3) 0.015(4) -0.010(4)
C235 0.062(6) 0.051(5) 0.027(4) -0.001(3) 0.002(4) 0.008(4)
C236 0.044(4) 0.038(4) 0.029(3) 0.006(3) 0.007(3) 0.011(3)
O1S 0.114(7) 0.113(7) 0.096(6) 0.048(5) 0.044(5) 0.062(6)
C2S 0.164(14) 0.125(11) 0.085(8) 0.050(8) 0.052(9) 0.085(10)
C3S 0.085(8) 0.062(7) 0.080(7) 0.026(6) 0.022(6) 0.015(6)
C4S 0.107(10) 0.105(10) 0.105(9) 0.057(8) 0.023(8) 0.053(8)

loop_
_geom_bond_atom_site_label_1
_geom_bond_atom_site_label_2
_geom_bond_distance
_geom_bond_site_symmetry_2
_geom_bond_publ_flag
Pt C21 1.993(6) . ?
Pt C20 1.994(6) . ?
Pt P2 2.2958(17) . ?
Pt P1 2.3059(17) . ?
P1 C121 1.822(6) . ?
P1 C131 1.828(6) . ?
P1 C111 1.828(6) . ?
P2 C221 1.812(7) . ?
P2 C231 1.818(6) . ?
P2 C211 1.830(7) . ?
N C5 1.322(11) . ?
N C1 1.344(9) . ?
C1 C2 1.385(10) . ?
C2 C3 1.392(10) . ?
C2 C11 1.434(9) . ?
C3 C4 1.395(9) . ?
C4 C5 1.396(11) . ?
C4 C30 1.422(10) . ?
C11 C12 1.193(9) . ?
C12 C13 1.428(9) . ?
C13 C14 1.383(9) . ?
C13 C15 1.431(9) . ?
C14 C31 1.476(9) . ?
C14 C41 1.478(9) . ?
C15 C16 1.214(9) . ?
C16 C17 1.441(9) . ?
C17 C18 1.358(8) . ?
C17 C19 1.430(8) . ?
C18 C51 1.486(8) . ?
C18 C61 1.495(9) . ?
C19 C20 1.215(8) . ?
C21 C22 1.203(8) . ?
C22 C23 1.434(8) . ?
C23 C24 1.372(9) . ?
C23 C25 1.427(9) . ?
C24 C81 1.487(8) . ?
C24 C71 1.488(9) . ?
C25 C26 1.201(9) . ?
C26 C27 1.435(10) . ?
C27 C28 1.376(9) . ?
C27 C29 1.433(9) . ?
C28 C91 1.475(9) . ?
C28 C101 1.481(10) . ?
C29 C30 1.198(9) . ?
C31 C32 1.375(11) . ?
C31 C36 1.397(10) . ?
C32 C33 1.390(12) . ?
C33 C34 1.365(13) . ?
C34 C35 1.380(13) . ?
C35 C36 1.370(11) . ?
C41 C42 1.374(9) . ?
C41 C46 1.401(9) . ?
C42 C43 1.381(9) . ?
C43 C44 1.384(11) . ?
C44 C45 1.365(11) . ?
C45 C46 1.387(10) . ?
C51 C52 1.401(9) . ?
C51 C56 1.402(9) . ?
C52 C53 1.388(9) . ?
C53 C54 1.384(11) . ?
C54 C55 1.388(10) . ?
C55 C56 1.392(8) . ?
C61 C66 1.389(10) . ?
C61 C62 1.394(9) . ?
C62 C63 1.388(11) . ?
C63 C64 1.385(13) . ?
C64 C65 1.361(12) . ?
C65 C66 1.393(10) . ?
C71 C76 1.387(12) . ?
C71 C72 1.390(11) . ?
C72 C73 1.387(15) . ?
C73 C74 1.37(2) . ?
C74 C75 1.37(2) . ?
C75 C76 1.387(14) . ?
C81 C82 1.393(10) . ?
C81 C86 1.407(10) . ?
C82 C83 1.391(10) . ?
C83 C84 1.370(13) . ?
C84 C85 1.391(14) . ?
C85 C86 1.397(10) . ?
C91 C96 1.393(10) . ?
C91 C92 1.402(9) . ?
C92 C93 1.382(10) . ?
C93 C94 1.366(12) . ?
C94 C95 1.385(12) . ?
C95 C96 1.382(10) . ?
C101 C102 1.390(11) . ?
C101 C106 1.392(10) . ?
C102 C103 1.366(12) . ?
C103 C104 1.377(15) . ?
C104 C105 1.392(15) . ?
C105 C106 1.402(12) . ?
C111 C116 1.394(8) . ?
C111 C112 1.409(9) . ?
C112 C113 1.377(9) . ?
C113 C114 1.383(9) . ?
C114 C115 1.392(10) . ?
C115 C116 1.379(9) . ?
C121 C126 1.382(10) . ?
C121 C122 1.393(9) . ?
C122 C123 1.382(9) . ?
C123 C124 1.364(11) . ?
C124 C125 1.365(11) . ?
C125 C126 1.399(9) . ?
C131 C132 1.374(9) . ?
C131 C136 1.378(9) . ?
C132 C133 1.396(11) . ?
C133 C134 1.367(12) . ?
C134 C135 1.375(11) . ?
C135 C136 1.367(10) . ?
C211 C212 1.398(8) . ?
C211 C216 1.409(9) . ?
C212 C213 1.390(10) . ?
C213 C214 1.381(10) . ?
C214 C215 1.363(9) . ?
C215 C216 1.399(9) . ?
C221 C222 1.375(10) . ?
C221 C226 1.388(10) . ?
C222 C223 1.390(11) . ?
C223 C224 1.387(13) . ?
C224 C225 1.370(12) . ?
C225 C226 1.376(10) . ?
C231 C236 1.389(9) . ?
C231 C232 1.399(9) . ?
C232 C233 1.382(9) . ?
C233 C234 1.380(11) . ?
C234 C235 1.380(11) . ?
C235 C236 1.389(9) . ?
Cl1S C1S 1.797(2) . ?
Cl2S C1S 1.797(2) . ?
O1S C3S 1.205(12) . ?
C2S C3S 1.507(15) . ?
C3S C4S 1.517(14) . ?
